data_7223137
loop_
_publ_author_name
'Tiwari, Ranjay K.'
'Kumar, Jitendra'
'Behera, Jogendra Nath'

_publ_section_title
;
 Organically Templated Linear Metal Sulfites
;
_journal_name_full 'RSC Adv.'
_journal_paper_doi 10.1039/C5RA20932C
_journal_year 2015
_chemical_formula_moiety 'O6 S2 Zn, 2(C3 H10 N)'
_chemical_formula_sum 'C6 H20 N2 O6 S2 Zn'
_chemical_formula_weight 345.73
_chemical_name_systematic
;
 ?
;
_space_group_IT_number 60
_symmetry_cell_setting orthorhombic
_symmetry_space_group_name_Hall '-P 2n 2ab'
_symmetry_space_group_name_H-M 'P b c n'
_atom_sites_solution_hydrogens geom
_atom_sites_solution_primary direct
_atom_sites_solution_secondary difmap
_audit_creation_method SHELXL-97
_audit_update_record
;
2015-08-09 deposited with the CCDC.
2015-11-02 downloaded from the CCDC.
;
_cell_angle_alpha 90.00
_cell_angle_beta 90.00
_cell_angle_gamma 90.00
_cell_formula_units_Z 4
_cell_length_a 22.1708(7)
_cell_length_b 8.7244(2)
_cell_length_c 7.7214(2)
_cell_measurement_reflns_used 2278
_cell_measurement_temperature 296(2)
_cell_measurement_theta_max 30.5
_cell_measurement_theta_min 3.6
_cell_volume 1493.53(7)
_computing_cell_refinement 'Bruker SAINT'
_computing_data_collection 'Bruker APEX2'
_computing_data_reduction 'Bruker SAINT'
_computing_molecular_graphics 'Bruker SHELXTL'
_computing_publication_material 'Bruker SHELXTL'
_computing_structure_refinement 'SHELXL-97 (Sheldrick, 2008)'
_computing_structure_solution 'SHELXS-97 (Sheldrick, 2008)'
_diffrn_ambient_temperature 296(2)
_diffrn_measured_fraction_theta_full 0.997
_diffrn_measured_fraction_theta_max 0.997
_diffrn_measurement_device_type 'Bruker APEX-II CCD'
_diffrn_measurement_method '\f and \w scans'
_diffrn_radiation_monochromator graphite
_diffrn_radiation_source 'fine-focus sealed tube'
_diffrn_radiation_type MoK\a
_diffrn_radiation_wavelength 0.71073
_diffrn_reflns_av_R_equivalents 0.0294
_diffrn_reflns_av_sigmaI/netI 0.0226
_diffrn_reflns_limit_h_max 31
_diffrn_reflns_limit_h_min -26
_diffrn_reflns_limit_k_max 12
_diffrn_reflns_limit_k_min -12
_diffrn_reflns_limit_l_max 11
_diffrn_reflns_limit_l_min -8
_diffrn_reflns_number 12389
_diffrn_reflns_theta_full 30.50
_diffrn_reflns_theta_max 30.50
_diffrn_reflns_theta_min 3.61
_exptl_absorpt_coefficient_mu 1.939
_exptl_absorpt_correction_T_max 0.682
_exptl_absorpt_correction_T_min 0.630
_exptl_absorpt_correction_type multi-scan
_exptl_absorpt_process_details sadabs
_exptl_crystal_colour colourless
_exptl_crystal_density_diffrn 1.538
_exptl_crystal_density_method 'not measured'
_exptl_crystal_description block
_exptl_crystal_F_000 720
_exptl_crystal_size_max 0.24
_exptl_crystal_size_mid 0.21
_exptl_crystal_size_min 0.20
_refine_diff_density_max 0.266
_refine_diff_density_min -0.296
_refine_diff_density_rms 0.054
_refine_ls_extinction_method none
_refine_ls_goodness_of_fit_ref 1.036
_refine_ls_hydrogen_treatment mixed
_refine_ls_matrix_type full
_refine_ls_number_parameters 91
_refine_ls_number_reflns 2278
_refine_ls_number_restraints 1
_refine_ls_restrained_S_all 1.036
_refine_ls_R_factor_all 0.0381
_refine_ls_R_factor_gt 0.0282
_refine_ls_shift/su_max 0.001
_refine_ls_shift/su_mean 0.000
_refine_ls_structure_factor_coef Fsqd
_refine_ls_weighting_details 'calc w=1/[\s^2^(Fo^2^)+(0.0278P)^2^+0.5151P] where P=(Fo^2^+2Fc^2^)/3'
_refine_ls_weighting_scheme calc
_refine_ls_wR_factor_gt 0.0622
_refine_ls_wR_factor_ref 0.0653
_reflns_number_gt 1879
_reflns_number_total 2278
_reflns_threshold_expression >2sigma(I)
_cod_data_source_file c5ra20932c2.cif
_cod_data_source_block complex1
_cod_depositor_comments
;
The following automatic conversions were performed:

'_symmetry_cell_setting' value 'Orthorhombic' changed to
'orthorhombic' according to
/usr/data/users/saulius/crontab/automatic-downloads/rss-feeds/RSC/lib/dictionaries/cif_core.dic
dictionary named 'cif_core.dic' version 2.4.2 from 2011-04-26.

Automatic conversion script
Id: cif_fix_values 3271 2015-04-21 07:52:19Z andrius 
;
_cod_original_sg_symbol_H-M Pbcn
_cod_database_code 7223137

loop_
_symmetry_equiv_pos_as_xyz
'x, y, z'
'-x+1/2, -y+1/2, z+1/2'
'-x, y, -z+1/2'
'x+1/2, -y+1/2, -z'
'-x, -y, -z'
'x-1/2, y-1/2, -z-1/2'
'x, -y, z-1/2'
'-x-1/2, y-1/2, z'

loop_
_atom_site_label
_atom_site_type_symbol
_atom_site_fract_x
_atom_site_fract_y
_atom_site_fract_z
_atom_site_U_iso_or_equiv
_atom_site_adp_type
_atom_site_occupancy
_atom_site_symmetry_multiplicity
_atom_site_calc_flag
_atom_site_refinement_flags
C1 C 0.36906(10) 0.2934(2) 1.0362(3) 0.0552(5) Uani 1 1 d .
H1E H 0.3698 0.3001 1.1615 0.066 Uiso 1 1 calc R
H1F H 0.3665 0.1860 1.0046 0.066 Uiso 1 1 calc R
C2 C 0.31486(11) 0.3768(4) 0.9683(4) 0.0781(8) Uani 1 1 d .
H2A H 0.3131 0.3643 0.8435 0.094 Uiso 1 1 calc R
H2B H 0.3193 0.4853 0.9925 0.094 Uiso 1 1 calc R
C3 C 0.25674(17) 0.3215(6) 1.0455(7) 0.1450(18) Uani 1 1 d .
H3A H 0.2546 0.2119 1.0364 0.218 Uiso 1 1 calc R
H3B H 0.2235 0.3664 0.9842 0.218 Uiso 1 1 calc R
H3C H 0.2549 0.3508 1.1652 0.218 Uiso 1 1 calc R
N1 N 0.42476(8) 0.3594(2) 0.9651(2) 0.0394(3) Uani 1 1 d D
O1 O 0.57497(5) 0.08401(14) 0.81158(17) 0.0396(3) Uani 1 1 d .
O2 O 0.52019(6) 0.16536(13) 1.06587(15) 0.0371(3) Uani 1 1 d .
O3 O 0.57514(7) 0.34758(13) 0.89803(17) 0.0509(4) Uani 1 1 d .
S1 S 0.580403(18) 0.18778(5) 0.96929(5) 0.03147(10) Uani 1 1 d .
Zn1 Zn 0.5000 -0.01801(3) 0.7500 0.02928(8) Uani 1 2 d S
H1A H 0.4253(9) 0.356(3) 0.852(2) 0.054(6) Uiso 1 1 d D
H1B H 0.4553(10) 0.309(3) 1.001(3) 0.049(7) Uiso 1 1 d .
H1C H 0.4292(11) 0.456(3) 0.995(3) 0.052(7) Uiso 1 1 d .

loop_
_atom_site_aniso_label
_atom_site_aniso_U_11
_atom_site_aniso_U_22
_atom_site_aniso_U_33
_atom_site_aniso_U_23
_atom_site_aniso_U_13
_atom_site_aniso_U_12
C1 0.0647(13) 0.0456(11) 0.0553(12) 0.0040(10) 0.0138(11) -0.0054(10)
C2 0.0492(13) 0.091(2) 0.094(2) -0.0055(17) 0.0024(13) -0.0093(13)
C3 0.069(2) 0.181(5) 0.186(4) -0.026(4) 0.035(2) -0.037(2)
N1 0.0460(9) 0.0335(8) 0.0386(8) -0.0065(7) 0.0016(7) 0.0069(7)
O1 0.0464(7) 0.0338(6) 0.0386(6) -0.0119(5) 0.0099(5) -0.0077(5)
O2 0.0437(6) 0.0342(6) 0.0334(6) 0.0122(5) 0.0124(5) 0.0044(5)
O3 0.0891(11) 0.0248(6) 0.0386(7) -0.0017(5) 0.0177(7) -0.0155(6)
S1 0.0357(2) 0.0319(2) 0.02681(18) -0.00036(16) 0.00107(15) -0.00600(16)
Zn1 0.04049(15) 0.02160(12) 0.02573(13) 0.000 0.00685(10) 0.000

loop_
_atom_type_symbol
_atom_type_description
_atom_type_scat_dispersion_real
_atom_type_scat_dispersion_imag
_atom_type_scat_source
C C 0.0033 0.0016 'International Tables Vol C Tables 4.2.6.8 and 6.1.1.4'
H H 0.0000 0.0000 'International Tables Vol C Tables 4.2.6.8 and 6.1.1.4'
N N 0.0061 0.0033 'International Tables Vol C Tables 4.2.6.8 and 6.1.1.4'
O O 0.0106 0.0060 'International Tables Vol C Tables 4.2.6.8 and 6.1.1.4'
S S 0.1246 0.1234 'International Tables Vol C Tables 4.2.6.8 and 6.1.1.4'
Zn Zn 0.2839 1.4301 'International Tables Vol C Tables 4.2.6.8 and 6.1.1.4'

loop_
_geom_angle_atom_site_label_1
_geom_angle_atom_site_label_2
_geom_angle_atom_site_label_3
_geom_angle
_geom_angle_site_symmetry_1
_geom_angle_site_symmetry_3
N1 C1 C2 110.66(19) . .
C1 C2 C3 113.2(3) . .
S1 O1 Zn1 122.38(7) . .
S1 O2 Zn1 128.99(7) . 5_657
O3 S1 O1 104.63(7) . .
O3 S1 O2 103.14(7) . .
O1 S1 O2 104.07(7) . .
O1 Zn1 O1 125.52(8) . 3_656
O1 Zn1 O2 108.46(6) . 5_657
O1 Zn1 O2 106.33(5) 3_656 5_657
O1 Zn1 O2 106.33(5) . 7
O1 Zn1 O2 108.46(6) 3_656 7
O2 Zn1 O2 98.44(7) 5_657 7

loop_
_geom_bond_atom_site_label_1
_geom_bond_atom_site_label_2
_geom_bond_distance
_geom_bond_site_symmetry_2
C1 N1 1.469(3) .
C1 C2 1.499(4) .
C2 C3 1.499(4) .
O1 S1 1.5221(12) .
O1 Zn1 1.9445(12) .
O2 S1 1.5417(12) .
O2 Zn1 1.9683(11) 5_657
O3 S1 1.5034(13) .
Zn1 O1 1.9445(12) 3_656
Zn1 O2 1.9683(11) 5_657
Zn1 O2 1.9683(11) 7
